data_7207059
loop_
_publ_author_name
'Kan, Wei-Qiu'
'Ma, Jian-Fang'
'Liu, Bo'
'Yang, Jin'

_publ_section_title
;
 A series of coordination polymers based on
 5,5&#x2032;-(ethane-1,2-diyl)-bis(oxy)diisophthalic acid and structurally
 related N-donor ligands: syntheses, structures and properties
;
_journal_issue 1
_journal_name_full CrystEngComm
_journal_page_first 286
_journal_paper_doi 10.1039/c1ce05877k
_journal_volume 14
_journal_year 2012
_chemical_formula_moiety 'C13 H15 Co N3 O7, 1.5(H2 O)'
_chemical_formula_sum 'C13 H18 Co N3 O8.5'
_chemical_formula_weight 411.23
_chemical_name_systematic
;
?
;
_space_group_IT_number 2
_symmetry_cell_setting triclinic
_symmetry_space_group_name_Hall '-P 1'
_symmetry_space_group_name_H-M 'P -1'
_atom_sites_solution_hydrogens geom
_atom_sites_solution_primary direct
_atom_sites_solution_secondary difmap
_audit_creation_method SHELXL-97
_cell_angle_alpha 67.258(5)
_cell_angle_beta 62.830(5)
_cell_angle_gamma 75.866(5)
_cell_formula_units_Z 2
_cell_length_a 9.731(5)
_cell_length_b 10.120(5)
_cell_length_c 10.597(5)
_cell_measurement_reflns_used 1348
_cell_measurement_temperature 293(2)
_cell_measurement_theta_max 29.1063
_cell_measurement_theta_min 3.3436
_cell_volume 853.3(7)
_computing_cell_refinement CrysAlis
_computing_data_collection 'CrysAlis (Oxford Diffraction, 2006)'
_computing_data_reduction CrysAlis
_computing_structure_refinement 'SHELXS-97 (Sheldrick, 1997)'
_computing_structure_solution 'SHELXS-97 (Sheldrick, 1997)'
_diffrn_ambient_temperature 293(2)
_diffrn_detector_area_resol_mean 10.0
_diffrn_measured_fraction_theta_full 0.995
_diffrn_measured_fraction_theta_max 0.995
_diffrn_measurement_device_type 'Oxford Diffraction Gemini R Ultra'
_diffrn_measurement_method '\w scan'
_diffrn_radiation_monochromator graphite
_diffrn_radiation_source 'fine-focus sealed tube'
_diffrn_radiation_type MoK\a
_diffrn_radiation_wavelength 0.71069
_diffrn_reflns_av_R_equivalents 0.0561
_diffrn_reflns_av_sigmaI/netI 0.1106
_diffrn_reflns_limit_h_max 11
_diffrn_reflns_limit_h_min -11
_diffrn_reflns_limit_k_max 12
_diffrn_reflns_limit_k_min -12
_diffrn_reflns_limit_l_max 10
_diffrn_reflns_limit_l_min -12
_diffrn_reflns_number 5380
_diffrn_reflns_theta_full 25.35
_diffrn_reflns_theta_max 25.35
_diffrn_reflns_theta_min 3.35
_exptl_absorpt_coefficient_mu 1.056
_exptl_absorpt_correction_T_max 1.00000
_exptl_absorpt_correction_T_min 0.73791
_exptl_absorpt_correction_type multi-scan
_exptl_absorpt_process_details
;
CrysAlis (Oxford Diffraction, 2006)
;
_exptl_crystal_colour purple
_exptl_crystal_density_diffrn 1.601
_exptl_crystal_density_method 'not measured'
_exptl_crystal_description block
_exptl_crystal_F_000 424
_exptl_crystal_size_max 0.22
_exptl_crystal_size_mid 0.20
_exptl_crystal_size_min 0.17
_refine_diff_density_max 0.648
_refine_diff_density_min -0.513
_refine_diff_density_rms 0.094
_refine_ls_extinction_method none
_refine_ls_goodness_of_fit_ref 1.025
_refine_ls_hydrogen_treatment constr
_refine_ls_matrix_type full
_refine_ls_number_parameters 235
_refine_ls_number_reflns 3110
_refine_ls_number_restraints 0
_refine_ls_restrained_S_all 1.025
_refine_ls_R_factor_all 0.1162
_refine_ls_R_factor_gt 0.0691
_refine_ls_shift/su_max 0.010
_refine_ls_shift/su_mean 0.000
_refine_ls_structure_factor_coef Fsqd
_refine_ls_weighting_details 'calc w=1/[\s^2^(Fo^2^)+(0.0793P)^2^+0.0000P] where P=(Fo^2^+2Fc^2^)/3'
_refine_ls_weighting_scheme calc
_refine_ls_wR_factor_gt 0.1566
_refine_ls_wR_factor_ref 0.1864
_reflns_number_gt 1945
_reflns_number_total 3110
_reflns_threshold_expression >2\s(I)
_cod_data_source_file c1ce05877k.txt
_cod_data_source_block compound-9
_cod_original_sg_symbol_H-M 'p -1'
_cod_original_formula_sum 'C13 H18 Co N3 O8.50'
_cod_database_code 7207059

loop_
_symmetry_equiv_pos_as_xyz
'x, y, z'
'-x, -y, -z'

loop_
_atom_site_label
_atom_site_type_symbol
_atom_site_fract_x
_atom_site_fract_y
_atom_site_fract_z
_atom_site_U_iso_or_equiv
_atom_site_adp_type
_atom_site_occupancy
_atom_site_symmetry_multiplicity
_atom_site_calc_flag
_atom_site_refinement_flags
_atom_site_disorder_assembly
_atom_site_disorder_group
Co1 Co 0.55065(10) 0.37289(8) 0.22735(9) 0.0397(3) Uani 1 1 d . . .
O3 O 0.5696(5) 1.1461(4) 0.2391(5) 0.0459(11) Uani 1 1 d . . .
O4 O 0.3805(4) 1.2976(4) 0.1988(4) 0.0432(10) Uani 1 1 d . . .
C3 C 0.3907(6) 1.0617(5) 0.1967(6) 0.0330(13) Uani 1 1 d . . .
O1 O 0.4546(5) 0.5824(4) 0.1890(4) 0.0445(10) Uani 1 1 d . . .
O5 O 0.1114(5) 1.0497(4) 0.0662(6) 0.0651(14) Uani 1 1 d . . .
C5 C 0.3973(6) 0.8155(5) 0.2120(6) 0.0333(13) Uani 1 1 d . . .
O2 O 0.5309(6) 0.6226(4) 0.3367(5) 0.0570(13) Uani 1 1 d . . .
C2 C 0.4494(7) 1.1746(6) 0.2125(6) 0.0357(13) Uani 1 1 d . . .
C8 C 0.2752(7) 1.1005(6) 0.1430(7) 0.0407(15) Uani 1 1 d . . .
H8 H 0.2327 1.1951 0.1216 0.049 Uiso 1 1 calc R . .
C4 C 0.4511(7) 0.9190(5) 0.2317(6) 0.0351(13) Uani 1 1 d . . .
H4 H 0.5277 0.8924 0.2684 0.042 Uiso 1 1 calc R . .
C7 C 0.2231(7) 0.9974(6) 0.1211(7) 0.0406(15) Uani 1 1 d . . .
C1 C 0.4660(7) 0.6624(6) 0.2499(6) 0.0370(14) Uani 1 1 d . . .
C6 C 0.2841(7) 0.8566(6) 0.1550(7) 0.0389(14) Uani 1 1 d . . .
H6 H 0.2494 0.7884 0.1397 0.047 Uiso 1 1 calc R . .
N3 N 0.9216(7) 0.3652(8) 0.3305(7) 0.0688(18) Uani 1 1 d . . .
C9 C 0.0559(7) 0.9539(6) 0.0339(8) 0.0501(17) Uani 1 1 d . . .
H9A H 0.0040 0.8783 0.1245 0.060 Uiso 1 1 calc R . .
H9B H 0.1406 0.9104 -0.0362 0.060 Uiso 1 1 calc R . .
N1 N 0.7556(7) 0.3629(6) 0.2457(7) 0.0537(15) Uani 1 1 d . . .
C12 C 0.9953(10) 0.3675(11) 0.4206(10) 0.086(3) Uani 1 1 d . . .
H12A H 0.9595 0.2912 0.5156 0.103 Uiso 1 1 calc R . .
H12B H 1.1064 0.3491 0.3702 0.103 Uiso 1 1 calc R . .
C10 C 0.9038(16) 0.3922(19) 0.1212(19) 0.078(7) Uiso 0.66(4) 1 d P A 1
C10' C 0.872(4) 0.301(5) 0.202(4) 0.093(14) Uiso 0.34(4) 1 d P A 2
N2 N 1.0078(13) 0.3959(13) 0.1714(13) 0.078(5) Uiso 0.64(2) 1 d P A 1
N2' N 0.977(4) 0.271(4) 0.269(4) 0.154(15) Uiso 0.36(2) 1 d P A 2
C13 C 0.9635(11) 0.5009(11) 0.4475(12) 0.100(3) Uani 1 1 d . . .
H13A H 0.8522 0.5219 0.4931 0.120 Uiso 1 1 calc R A .
H13B H 1.0044 0.5766 0.3530 0.120 Uiso 1 1 calc R . .
C11 C 0.7785(9) 0.3660(12) 0.3551(10) 0.097(3) Uani 1 1 d . A .
O1W O 0.6816(5) 0.4254(4) -0.0124(5) 0.0463(10) Uani 1 1 d . . .
O2W O 0.4192(5) 0.3140(5) 0.4590(5) 0.0564(12) Uani 1 1 d . . .
O3W O 0.2717(7) 0.0670(6) 0.6046(7) 0.108(2) Uani 1 1 d . . .
O4W O 0.0581(17) -0.0100(19) 0.533(2) 0.158(8) Uani 0.50 1 d P . .

loop_
_atom_site_aniso_label
_atom_site_aniso_U_11
_atom_site_aniso_U_22
_atom_site_aniso_U_33
_atom_site_aniso_U_23
_atom_site_aniso_U_13
_atom_site_aniso_U_12
Co1 0.0568(6) 0.0232(4) 0.0596(6) -0.0145(4) -0.0409(5) 0.0001(3)
O3 0.058(3) 0.028(2) 0.073(3) -0.018(2) -0.043(2) -0.0024(19)
O4 0.057(3) 0.026(2) 0.067(3) -0.021(2) -0.042(2) 0.0046(19)
C3 0.048(3) 0.023(3) 0.037(3) -0.012(2) -0.021(3) -0.007(3)
O1 0.071(3) 0.027(2) 0.060(3) -0.019(2) -0.045(2) 0.0021(19)
O5 0.082(3) 0.038(2) 0.130(4) -0.043(3) -0.085(3) 0.017(2)
C5 0.045(3) 0.023(3) 0.040(3) -0.012(2) -0.024(3) -0.001(2)
O2 0.099(4) 0.031(2) 0.074(3) -0.021(2) -0.065(3) 0.006(2)
C2 0.049(4) 0.024(3) 0.043(3) -0.011(3) -0.025(3) -0.006(3)
C8 0.052(4) 0.028(3) 0.059(4) -0.020(3) -0.035(3) 0.003(3)
C4 0.050(3) 0.022(3) 0.044(4) -0.011(3) -0.030(3) 0.000(3)
C7 0.046(3) 0.035(3) 0.058(4) -0.017(3) -0.036(3) 0.000(3)
C1 0.059(4) 0.025(3) 0.041(3) -0.011(3) -0.032(3) -0.004(3)
C6 0.052(4) 0.027(3) 0.057(4) -0.019(3) -0.033(3) -0.002(3)
N3 0.056(4) 0.097(5) 0.092(5) -0.056(4) -0.047(4) 0.008(3)
C9 0.060(4) 0.040(4) 0.076(5) -0.025(3) -0.044(4) -0.003(3)
N1 0.056(3) 0.057(3) 0.080(4) -0.041(3) -0.044(3) 0.007(3)
C12 0.076(5) 0.125(8) 0.101(7) -0.060(6) -0.061(5) 0.009(5)
C13 0.091(6) 0.124(8) 0.158(9) -0.091(7) -0.091(6) 0.028(6)
C11 0.063(5) 0.174(10) 0.095(7) -0.062(7) -0.058(5) 0.008(6)
O1W 0.061(3) 0.040(2) 0.053(3) -0.020(2) -0.031(2) -0.004(2)
O2W 0.085(3) 0.052(3) 0.052(3) -0.018(2) -0.041(3) -0.011(2)
O3W 0.129(5) 0.074(4) 0.114(5) 0.022(4) -0.075(4) -0.029(4)
O4W 0.129(15) 0.111(12) 0.169(18) -0.011(12) -0.030(12) -0.019(12)

loop_
_atom_type_symbol
_atom_type_description
_atom_type_scat_dispersion_real
_atom_type_scat_dispersion_imag
_atom_type_scat_source
C C 0.0033 0.0016 'International Tables Vol C Tables 4.2.6.8 and 6.1.1.4'
H H 0.0000 0.0000 'International Tables Vol C Tables 4.2.6.8 and 6.1.1.4'
N N 0.0061 0.0033 'International Tables Vol C Tables 4.2.6.8 and 6.1.1.4'
O O 0.0106 0.0060 'International Tables Vol C Tables 4.2.6.8 and 6.1.1.4'
Co Co 0.3494 0.9721 'International Tables Vol C Tables 4.2.6.8 and 6.1.1.4'

loop_
_geom_angle_atom_site_label_1
_geom_angle_atom_site_label_2
_geom_angle_atom_site_label_3
_geom_angle
_geom_angle_site_symmetry_1
_geom_angle_site_symmetry_3
O1 Co1 N1 108.91(19) . .
O1 Co1 O2W 93.93(17) . .
N1 Co1 O2W 93.9(2) . .
O1 Co1 O4 94.12(15) . 1_545
N1 Co1 O4 156.22(18) . 1_545
O2W Co1 O4 90.32(16) . 1_545
O1 Co1 O1W 87.59(16) . .
N1 Co1 O1W 87.9(2) . .
O2W Co1 O1W 177.14(15) . .
O4 Co1 O1W 87.15(15) 1_545 .
O1 Co1 O3 153.73(15) . 1_545
N1 Co1 O3 96.84(19) . 1_545
O2W Co1 O3 89.33(16) . 1_545
O4 Co1 O3 59.77(14) 1_545 1_545
O1W Co1 O3 88.25(15) . 1_545
C2 O3 Co1 88.6(3) . 1_565
C2 O4 Co1 91.6(3) . 1_565
C8 C3 C4 119.6(5) . .
C8 C3 C2 119.1(5) . .
C4 C3 C2 121.3(5) . .
C1 O1 Co1 120.7(4) . .
C7 O5 C9 118.3(4) . .
C6 C5 C4 119.5(5) . .
C6 C5 C1 121.6(5) . .
C4 C5 C1 118.9(5) . .
O4 C2 O3 120.0(5) . .
O4 C2 C3 120.0(5) . .
O3 C2 C3 120.0(5) . .
C3 C8 C7 120.1(5) . .
C3 C8 H8 120.0 . .
C7 C8 H8 120.0 . .
C3 C4 C5 120.3(5) . .
C3 C4 H4 119.8 . .
C5 C4 H4 119.8 . .
O5 C7 C6 125.7(5) . .
O5 C7 C8 114.2(5) . .
C6 C7 C8 120.1(5) . .
O2 C1 O1 123.9(5) . .
O2 C1 C5 118.8(5) . .
O1 C1 C5 117.3(5) . .
C7 C6 C5 120.4(5) . .
C7 C6 H6 119.8 . .
C5 C6 H6 119.8 . .
N2' N3 C11 98.1(17) . .
N2' N3 N2 56.6(16) . .
C11 N3 N2 105.9(7) . .
N2' N3 C12 115.1(18) . .
C11 N3 C12 133.1(7) . .
N2 N3 C12 119.7(7) . .
O5 C9 C9 105.0(6) . 2_575
O5 C9 H9A 110.7 . .
C9 C9 H9A 110.7 2_575 .
O5 C9 H9B 110.7 . .
C9 C9 H9B 110.7 2_575 .
H9A C9 H9B 108.8 . .
C10' N1 C11 92.7(17) . .
C10' N1 C10 42.8(19) . .
C11 N1 C10 103.3(8) . .
C10' N1 Co1 131.2(17) . .
C11 N1 Co1 129.9(6) . .
C10 N1 Co1 124.8(7) . .
C13 C12 N3 112.3(7) . .
C13 C12 H12A 109.1 . .
N3 C12 H12A 109.1 . .
C13 C12 H12B 109.1 . .
N3 C12 H12B 109.1 . .
H12A C12 H12B 107.9 . .
N2 C10 N1 109.0(12) . .
N1 C10' N2' 120(3) . .
N1 C10' C11 47.1(12) . .
N2' C10' C11 73(2) . .
C10 N2 N3 104.5(11) . .
N3 N2' C10' 97(3) . .
N3 N2' C11 42.0(11) . .
C10' N2' C11 61.7(18) . .
C12 C13 C13 111.8(10) . 2_766
C12 C13 H13A 109.3 . .
C13 C13 H13A 109.3 2_766 .
C12 C13 H13B 109.3 . .
C13 C13 H13B 109.3 2_766 .
H13A C13 H13B 107.9 . .
N1 C11 N3 115.6(8) . .
N1 C11 C10' 40.2(11) . .
N3 C11 C10' 79.8(12) . .
N1 C11 N2' 85.1(12) . .
N3 C11 N2' 39.9(11) . .
C10' C11 N2' 45.0(13) . .

loop_
_geom_bond_atom_site_label_1
_geom_bond_atom_site_label_2
_geom_bond_distance
_geom_bond_site_symmetry_2
Co1 O1 2.061(4) .
Co1 N1 2.066(5) .
Co1 O2W 2.095(4) .
Co1 O4 2.160(4) 1_545
Co1 O1W 2.166(4) .
Co1 O3 2.216(4) 1_545
O3 C2 1.267(7) .
O3 Co1 2.216(4) 1_565
O4 C2 1.250(6) .
O4 Co1 2.160(4) 1_565
C3 C8 1.391(7) .
C3 C4 1.392(7) .
C3 C2 1.488(7) .
O1 C1 1.265(6) .
O5 C7 1.363(7) .
O5 C9 1.425(7) .
C5 C6 1.394(8) .
C5 C4 1.396(7) .
C5 C1 1.506(7) .
O2 C1 1.235(6) .
C8 C7 1.397(7) .
C8 H8 0.9300 .
C4 H4 0.9300 .
C7 C6 1.378(8) .
C6 H6 0.9300 .
N3 N2' 1.24(3) .
N3 C11 1.293(9) .
N3 N2 1.440(12) .
N3 C12 1.441(9) .
C9 C9 1.506(12) 2_575
C9 H9A 0.9700 .
C9 H9B 0.9700 .
N1 C10' 1.14(3) .
N1 C11 1.289(9) .
N1 C10 1.441(16) .
C12 C13 1.418(12) .
C12 H12A 0.9700 .
C12 H12B 0.9700 .
C10 N2 1.355(16) .
C10' N2' 1.41(4) .
C10' C11 1.76(3) .
N2' C11 1.91(3) .
C13 C13 1.564(15) 2_766
C13 H13A 0.9700 .
C13 H13B 0.9700 .
O4W O4W 1.53(3) 2_556

loop_
_geom_torsion_atom_site_label_1
_geom_torsion_atom_site_label_2
_geom_torsion_atom_site_label_3
_geom_torsion_atom_site_label_4
_geom_torsion
_geom_torsion_site_symmetry_1
_geom_torsion_site_symmetry_4
N1 Co1 O1 C1 -35.8(5) . .
O2W Co1 O1 C1 59.6(4) . .
O4 Co1 O1 C1 150.2(4) 1_545 .
O1W Co1 O1 C1 -122.8(4) . .
O3 Co1 O1 C1 156.1(4) 1_545 .
Co1 O4 C2 O3 2.3(6) 1_565 .
Co1 O4 C2 C3 -177.4(5) 1_565 .
Co1 O3 C2 O4 -2.3(5) 1_565 .
Co1 O3 C2 C3 177.5(5) 1_565 .
C8 C3 C2 O4 10.4(8) . .
C4 C3 C2 O4 -170.9(5) . .
C8 C3 C2 O3 -169.3(5) . .
C4 C3 C2 O3 9.4(9) . .
C4 C3 C8 C7 -1.5(9) . .
C2 C3 C8 C7 177.2(5) . .
C8 C3 C4 C5 0.5(9) . .
C2 C3 C4 C5 -178.2(5) . .
C6 C5 C4 C3 0.9(9) . .
C1 C5 C4 C3 179.6(5) . .
C9 O5 C7 C6 -3.0(10) . .
C9 O5 C7 C8 177.3(6) . .
C3 C8 C7 O5 -179.2(5) . .
C3 C8 C7 C6 1.1(9) . .
Co1 O1 C1 O2 -1.3(8) . .
Co1 O1 C1 C5 178.0(4) . .
C6 C5 C1 O2 -159.9(6) . .
C4 C5 C1 O2 21.4(9) . .
C6 C5 C1 O1 20.7(8) . .
C4 C5 C1 O1 -157.9(5) . .
O5 C7 C6 C5 -179.4(6) . .
C8 C7 C6 C5 0.3(9) . .
C4 C5 C6 C7 -1.3(9) . .
C1 C5 C6 C7 -180.0(5) . .
C7 O5 C9 C9 -176.1(6) . 2_575
O1 Co1 N1 C10' -139(3) . .
O2W Co1 N1 C10' 125(3) . .
O4 Co1 N1 C10' 26(3) 1_545 .
O1W Co1 N1 C10' -53(3) . .
O3 Co1 N1 C10' 35(3) 1_545 .
O1 Co1 N1 C11 76.3(8) . .
O2W Co1 N1 C11 -19.2(8) . .
O4 Co1 N1 C11 -118.8(8) 1_545 .
O1W Co1 N1 C11 163.0(8) . .
O3 Co1 N1 C11 -109.0(8) 1_545 .
O1 Co1 N1 C10 -84.7(9) . .
O2W Co1 N1 C10 179.8(8) . .
O4 Co1 N1 C10 80.2(10) 1_545 .
O1W Co1 N1 C10 2.0(8) . .
O3 Co1 N1 C10 90.0(9) 1_545 .
N2' N3 C12 C13 160.8(19) . .
C11 N3 C12 C13 -68.7(14) . .
N2 N3 C12 C13 96.4(10) . .
C10' N1 C10 N2 -73(3) . .
C11 N1 C10 N2 6.2(14) . .
Co1 N1 C10 N2 171.3(8) . .
C11 N1 C10' N2' -5(4) . .
C10 N1 C10' N2' 102(5) . .
Co1 N1 C10' N2' -158(2) . .
C10 N1 C10' C11 107(2) . .
Co1 N1 C10' C11 -153(2) . .
N1 C10 N2 N3 1.2(14) . .
N2' N3 N2 C10 81(2) . .
C11 N3 N2 C10 -8.2(13) . .
C12 N3 N2 C10 -176.9(10) . .
C11 N3 N2' C10' 32(3) . .
N2 N3 N2' C10' -72(3) . .
C12 N3 N2' C10' 178(2) . .
N2 N3 N2' C11 -103.8(13) . .
C12 N3 N2' C11 145.9(14) . .
N1 C10' N2' N3 -20(5) . .
C11 C10' N2' N3 -23.5(19) . .
N1 C10' N2' C11 4(3) . .
N3 C12 C13 C13 176.9(10) . 2_766
C10' N1 C11 N3 29(2) . .
C10 N1 C11 N3 -12.5(13) . .
Co1 N1 C11 N3 -176.5(6) . .
C10 N1 C11 C10' -42.0(19) . .
Co1 N1 C11 C10' 154(2) . .
C10' N1 C11 N2' 3(2) . .
C10 N1 C11 N2' -39.0(14) . .
Co1 N1 C11 N2' 156.9(12) . .
N2' N3 C11 N1 -44(2) . .
N2 N3 C11 N1 13.5(12) . .
C12 N3 C11 N1 -179.9(9) . .
N2' N3 C11 C10' -25(2) . .
N2 N3 C11 C10' 32.4(16) . .
C12 N3 C11 C10' -161.0(17) . .
N2 N3 C11 N2' 57.5(17) . .
C12 N3 C11 N2' -136(2) . .
N2' C10' C11 N1 176(4) . .
N1 C10' C11 N3 -153(2) . .
N2' C10' C11 N3 23(2) . .
N1 C10' C11 N2' -176(4) . .
N3 N2' C11 N1 141.1(17) . .
C10' N2' C11 N1 -3(2) . .
C10' N2' C11 N3 -144(3) . .
N3 N2' C11 C10' 144(3) . .
